data_4063337
loop_
_publ_author_name
'Merle Arrowsmith'
'Michael S. Hill'
'Gabriele Kociok-K\"hon'

_publ_section_title
;
 Dearomatization and C--H Deprotonation with Heavier Group 2 Alkyls: Does
 Size Matter?
;
_journal_issue 19
_journal_name_full Organometallics
_journal_page_first 4203
_journal_page_last 4206
_journal_paper_doi 10.1021/om100649z
_journal_volume 29
_journal_year 2010
_chemical_formula_moiety 'C22 H54 Mg O2 Si4'
_chemical_formula_sum 'C22 H54 Mg O2 Si4'
_chemical_formula_weight 487.32
_chemical_name_systematic
;
 ?
;
_space_group_IT_number 15
_symmetry_cell_setting monoclinic
_symmetry_space_group_name_Hall '-C 2yc'
_symmetry_space_group_name_H-M 'C 1 2/c 1'
_atom_sites_solution_hydrogens geom
_atom_sites_solution_primary direct
_atom_sites_solution_secondary difmap
_audit_creation_method SHELXL-97
_cell_angle_alpha 90.00
_cell_angle_beta 109.4520(10)
_cell_angle_gamma 90.00
_cell_formula_units_Z 4
_cell_length_a 18.1694(4)
_cell_length_b 9.5586(2)
_cell_length_c 18.6690(5)
_cell_measurement_reflns_used 12167
_cell_measurement_temperature 150(2)
_cell_measurement_theta_max 27.485
_cell_measurement_theta_min 2.910
_cell_volume 3057.25(13)
_computing_cell_refinement 'HKL Scalepack (Otwinski & Minor, 1997)'
_computing_data_collection 'Collect (Nonius BV, 1997-2000)'
_computing_data_reduction
;
 DENZO-SCALEPACK Z. Otwinowski and W. Minor, " 
 Processing of X-ray Diffraction Data Collected in Oscillation Mode ", 
 Methods in Enzymology, Volume 276: Macromolecular Crystallography, 
 part A, p.307-326, 1997,C.W. Carter, Jr. & R. M. Sweet, Eds., Academic Press.
;
_computing_molecular_graphics 'ORTEP3 for Windows - Farrugia, L. J. J. Appl. Crystallogr. 1997, 30, 565'
_computing_publication_material
;
 'WinGX publication routines, Farrugia, 
 L. J., J. Appl. Crystallogr., 1999, 32, 837-838
;
_computing_structure_refinement
;
 SHELXL97 -Program for Crystal Structure Analysis (Release 97-2). 
 Sheldrick, G.M., Instit\"ut f\"ur Anorganische Chemie der Universit\"at, 
 Tammanstrasse 4, D-3400 G\"ottingen, Germany, 1998 
;
_computing_structure_solution
; 
 SIR2004- Version 1.0 Burla M.C., Caliandro R., Camalli M., Carrazzoni B., 
 Cascarano G.L., De Caro L., Giacovazzo C. , Polidori G., Spagna R. 
;
_diffrn_ambient_temperature 150(2)
_diffrn_measured_fraction_theta_full 0.989
_diffrn_measured_fraction_theta_max 0.989
_diffrn_measurement_device_type 'Nonius Kappa CCD'
_diffrn_measurement_method '170 2.0 degree images with \w scans'
_diffrn_radiation_monochromator graphite
_diffrn_radiation_source 'fine-focus sealed tube'
_diffrn_radiation_type MoK\a
_diffrn_radiation_wavelength 0.71073
_diffrn_reflns_av_R_equivalents 0.0651
_diffrn_reflns_av_sigmaI/netI 0.0339
_diffrn_reflns_limit_h_max 23
_diffrn_reflns_limit_h_min -23
_diffrn_reflns_limit_k_max 12
_diffrn_reflns_limit_k_min -12
_diffrn_reflns_limit_l_max 24
_diffrn_reflns_limit_l_min -24
_diffrn_reflns_number 21287
_diffrn_reflns_theta_full 27.50
_diffrn_reflns_theta_max 27.50
_diffrn_reflns_theta_min 5.20
_diffrn_standards_decay_% 0
_diffrn_standards_number 0
_exptl_absorpt_coefficient_mu 0.230
_exptl_absorpt_correction_T_max 0.9342
_exptl_absorpt_correction_T_min 0.8840
_exptl_absorpt_correction_type multi-scan
_exptl_absorpt_process_details
;
multi-scan from symmetry-related measurements 
 Sortav (Blessing 1995)
;
_exptl_crystal_colour colourless
_exptl_crystal_density_diffrn 1.059
_exptl_crystal_density_method 'not measured'
_exptl_crystal_description block
_exptl_crystal_F_000 1080
_exptl_crystal_size_max 0.55
_exptl_crystal_size_mid 0.35
_exptl_crystal_size_min 0.30
_refine_diff_density_max 0.420
_refine_diff_density_min -0.297
_refine_diff_density_rms 0.048
_refine_ls_extinction_method none
_refine_ls_goodness_of_fit_ref 1.031
_refine_ls_hydrogen_treatment constr
_refine_ls_matrix_type full
_refine_ls_number_parameters 138
_refine_ls_number_reflns 3470
_refine_ls_number_restraints 0
_refine_ls_restrained_S_all 1.031
_refine_ls_R_factor_all 0.0503
_refine_ls_R_factor_gt 0.0397
_refine_ls_shift/su_max 0.000
_refine_ls_shift/su_mean 0.000
_refine_ls_structure_factor_coef Fsqd
_refine_ls_weighting_details 'calc w=1/[\s^2^(Fo^2^)+(0.0501P)^2^+3.2898P] where P=(Fo^2^+2Fc^2^)/3'
_refine_ls_weighting_scheme calc
_refine_ls_wR_factor_gt 0.1038
_refine_ls_wR_factor_ref 0.1107
_reflns_number_gt 2895
_reflns_number_total 3470
_reflns_threshold_expression >2sigma(I)
_cod_data_source_file om100649z_si_002.cif
_cod_data_source_block h09msh15
_cod_original_cell_volume 3057.25(12)
_cod_original_sg_symbol_H-M 'C 2/c'
_cod_database_code 4063337

loop_
_symmetry_equiv_pos_as_xyz
'x, y, z'
'-x, y, -z+1/2'
'x+1/2, y+1/2, z'
'-x+1/2, y+1/2, -z+1/2'
'-x, -y, -z'
'x, -y, z-1/2'
'-x+1/2, -y+1/2, -z'
'x+1/2, -y+1/2, z-1/2'

loop_
_atom_site_label
_atom_site_type_symbol
_atom_site_fract_x
_atom_site_fract_y
_atom_site_fract_z
_atom_site_U_iso_or_equiv
_atom_site_adp_type
_atom_site_occupancy
_atom_site_symmetry_multiplicity
_atom_site_calc_flag
_atom_site_refinement_flags
_atom_site_disorder_assembly
_atom_site_disorder_group
Mg Mg 0.0000 0.57552(7) 0.2500 0.02049(17) Uani 1 2 d S . .
Si1 Si 0.17071(3) 0.41784(5) 0.36525(3) 0.03138(14) Uani 1 1 d . . .
Si2 Si 0.12592(3) 0.39059(5) 0.18991(3) 0.02942(14) Uani 1 1 d . . .
C1 C 0.11749(9) 0.49222(16) 0.27095(9) 0.0242(3) Uani 1 1 d . . .
H1 H 0.1484 0.5784 0.2699 0.029 Uiso 1 1 calc R . .
O O 0.01077(7) 0.73644(12) 0.32977(7) 0.0323(3) Uani 1 1 d . . .
C2 C 0.12341(15) 0.2581(3) 0.38886(15) 0.0598(6) Uani 1 1 d . . .
H2A H 0.0684 0.2779 0.3812 0.090 Uiso 1 1 calc R . .
H2B H 0.1501 0.2322 0.4420 0.090 Uiso 1 1 calc R . .
H2C H 0.1271 0.1807 0.3558 0.090 Uiso 1 1 calc R . .
C3 C 0.18186(15) 0.5463(3) 0.44540(12) 0.0557(6) Uani 1 1 d . . .
H3A H 0.2130 0.6265 0.4396 0.084 Uiso 1 1 calc R . .
H3B H 0.2081 0.5002 0.4941 0.084 Uiso 1 1 calc R . .
H3C H 0.1302 0.5787 0.4439 0.084 Uiso 1 1 calc R . .
C4 C 0.27402(12) 0.3656(3) 0.37823(14) 0.0591(6) Uani 1 1 d . . .
H4A H 0.2739 0.2874 0.3443 0.089 Uiso 1 1 calc R . .
H4B H 0.3002 0.3370 0.4310 0.089 Uiso 1 1 calc R . .
H4C H 0.3018 0.4452 0.3662 0.089 Uiso 1 1 calc R . .
C5 C 0.22503(13) 0.3962(3) 0.17836(14) 0.0627(7) Uani 1 1 d . . .
H5A H 0.2421 0.4937 0.1793 0.094 Uiso 1 1 calc R . .
H5B H 0.2220 0.3534 0.1298 0.094 Uiso 1 1 calc R . .
H5C H 0.2625 0.3444 0.2200 0.094 Uiso 1 1 calc R . .
C6 C 0.10341(17) 0.1999(2) 0.19697(16) 0.0623(7) Uani 1 1 d . . .
H6A H 0.1459 0.1563 0.2380 0.093 Uiso 1 1 calc R . .
H6B H 0.0982 0.1532 0.1488 0.093 Uiso 1 1 calc R . .
H6C H 0.0545 0.1908 0.2078 0.093 Uiso 1 1 calc R . .
C7 C 0.05855(13) 0.4506(3) 0.09535(11) 0.0490(5) Uani 1 1 d . . .
H7A H 0.0068 0.4691 0.0988 0.074 Uiso 1 1 calc R . .
H7B H 0.0544 0.3776 0.0573 0.074 Uiso 1 1 calc R . .
H7C H 0.0791 0.5364 0.0804 0.074 Uiso 1 1 calc R . .
C8 C 0.07400(12) 0.8357(2) 0.35545(12) 0.0429(5) Uani 1 1 d . . .
H8A H 0.0658 0.9152 0.3196 0.051 Uiso 1 1 calc R . .
H8B H 0.1245 0.7906 0.3604 0.051 Uiso 1 1 calc R . .
C9 C 0.07224(13) 0.8849(2) 0.43269(12) 0.0463(5) Uani 1 1 d . . .
H9A H 0.0877 0.9844 0.4415 0.056 Uiso 1 1 calc R . .
H9B H 0.1075 0.8278 0.4743 0.056 Uiso 1 1 calc R . .
C10 C -0.01296(11) 0.8644(2) 0.42719(11) 0.0385(4) Uani 1 1 d . . .
H10A H -0.0168 0.8007 0.4676 0.046 Uiso 1 1 calc R . .
H10B H -0.0372 0.9551 0.4321 0.046 Uiso 1 1 calc R . .
C11 C -0.05253(11) 0.80112(19) 0.34921(11) 0.0358(4) Uani 1 1 d . . .
H11A H -0.0918 0.7305 0.3509 0.043 Uiso 1 1 calc R . .
H11B H -0.0786 0.8743 0.3118 0.043 Uiso 1 1 calc R . .

loop_
_atom_site_aniso_label
_atom_site_aniso_U_11
_atom_site_aniso_U_22
_atom_site_aniso_U_33
_atom_site_aniso_U_23
_atom_site_aniso_U_13
_atom_site_aniso_U_12
Mg 0.0188(3) 0.0206(3) 0.0225(4) 0.000 0.0075(3) 0.000
Si1 0.0239(2) 0.0414(3) 0.0276(2) 0.00836(19) 0.00686(18) 0.00628(18)
Si2 0.0251(2) 0.0320(2) 0.0298(2) -0.00528(18) 0.00739(18) 0.00581(18)
C1 0.0206(7) 0.0255(7) 0.0260(7) 0.0008(6) 0.0073(6) 0.0020(6)
O 0.0304(6) 0.0299(6) 0.0399(7) -0.0132(5) 0.0160(5) -0.0058(5)
C2 0.0595(14) 0.0581(14) 0.0626(15) 0.0276(12) 0.0215(12) 0.0058(11)
C3 0.0534(13) 0.0769(16) 0.0313(10) -0.0014(10) 0.0070(9) 0.0050(12)
C4 0.0330(10) 0.0949(19) 0.0456(12) 0.0190(12) 0.0081(9) 0.0193(11)
C5 0.0379(11) 0.108(2) 0.0468(13) -0.0175(13) 0.0199(10) 0.0083(12)
C6 0.0792(17) 0.0353(11) 0.0653(15) -0.0103(10) 0.0145(13) 0.0058(11)
C7 0.0521(12) 0.0600(13) 0.0297(9) -0.0075(9) 0.0067(9) 0.0159(10)
C8 0.0453(11) 0.0412(10) 0.0479(11) -0.0161(8) 0.0231(9) -0.0202(8)
C9 0.0500(12) 0.0472(11) 0.0439(11) -0.0209(9) 0.0188(9) -0.0176(9)
C10 0.0439(10) 0.0393(9) 0.0314(9) -0.0063(7) 0.0113(8) 0.0063(8)
C11 0.0354(9) 0.0344(9) 0.0381(10) -0.0100(7) 0.0130(8) 0.0061(7)

loop_
_atom_type_symbol
_atom_type_description
_atom_type_scat_dispersion_real
_atom_type_scat_dispersion_imag
_atom_type_scat_source
C C 0.0033 0.0016 'International Tables Vol C Tables 4.2.6.8 and 6.1.1.4'
H H 0.0000 0.0000 'International Tables Vol C Tables 4.2.6.8 and 6.1.1.4'
O O 0.0106 0.0060 'International Tables Vol C Tables 4.2.6.8 and 6.1.1.4'
Si Si 0.0817 0.0704 'International Tables Vol C Tables 4.2.6.8 and 6.1.1.4'
Mg Mg 0.0486 0.0363 'International Tables Vol C Tables 4.2.6.8 and 6.1.1.4'

loop_
_geom_angle_atom_site_label_1
_geom_angle_atom_site_label_2
_geom_angle_atom_site_label_3
_geom_angle
_geom_angle_site_symmetry_1
_geom_angle_site_symmetry_3
_geom_angle_publ_flag
O Mg O 86.07(7) . 2 ?
O Mg C1 104.34(5) . 2 ?
O Mg C1 106.51(5) 2 2 ?
O Mg C1 106.51(5) . . ?
O Mg C1 104.34(5) 2 . ?
C1 Mg C1 137.32(9) 2 . ?
C1 Si1 C2 113.73(10) . . ?
C1 Si1 C4 114.15(9) . . ?
C2 Si1 C4 105.65(12) . . ?
C1 Si1 C3 112.84(9) . . ?
C2 Si1 C3 106.20(12) . . ?
C4 Si1 C3 103.36(12) . . ?
C1 Si2 C7 113.89(8) . . ?
C1 Si2 C6 111.89(10) . . ?
C7 Si2 C6 105.88(12) . . ?
C1 Si2 C5 114.95(9) . . ?
C7 Si2 C5 103.48(11) . . ?
C6 Si2 C5 105.89(13) . . ?
Si1 C1 Si2 114.76(8) . . ?
Si1 C1 Mg 118.73(8) . . ?
Si2 C1 Mg 112.77(7) . . ?
Si1 C1 H1 102.5 . . ?
Si2 C1 H1 102.5 . . ?
Mg C1 H1 102.5 . . ?
C8 O C11 104.23(13) . . ?
C8 O Mg 126.28(10) . . ?
C11 O Mg 126.34(10) . . ?
Si1 C2 H2A 109.5 . . ?
Si1 C2 H2B 109.5 . . ?
H2A C2 H2B 109.5 . . ?
Si1 C2 H2C 109.5 . . ?
H2A C2 H2C 109.5 . . ?
H2B C2 H2C 109.5 . . ?
Si1 C3 H3A 109.5 . . ?
Si1 C3 H3B 109.5 . . ?
H3A C3 H3B 109.5 . . ?
Si1 C3 H3C 109.5 . . ?
H3A C3 H3C 109.5 . . ?
H3B C3 H3C 109.5 . . ?
Si1 C4 H4A 109.5 . . ?
Si1 C4 H4B 109.5 . . ?
H4A C4 H4B 109.5 . . ?
Si1 C4 H4C 109.5 . . ?
H4A C4 H4C 109.5 . . ?
H4B C4 H4C 109.5 . . ?
Si2 C5 H5A 109.5 . . ?
Si2 C5 H5B 109.5 . . ?
H5A C5 H5B 109.5 . . ?
Si2 C5 H5C 109.5 . . ?
H5A C5 H5C 109.5 . . ?
H5B C5 H5C 109.5 . . ?
Si2 C6 H6A 109.5 . . ?
Si2 C6 H6B 109.5 . . ?
H6A C6 H6B 109.5 . . ?
Si2 C6 H6C 109.5 . . ?
H6A C6 H6C 109.5 . . ?
H6B C6 H6C 109.5 . . ?
Si2 C7 H7A 109.5 . . ?
Si2 C7 H7B 109.5 . . ?
H7A C7 H7B 109.5 . . ?
Si2 C7 H7C 109.5 . . ?
H7A C7 H7C 109.5 . . ?
H7B C7 H7C 109.5 . . ?
O C8 C9 104.55(15) . . ?
O C8 H8A 110.8 . . ?
C9 C8 H8A 110.8 . . ?
O C8 H8B 110.8 . . ?
C9 C8 H8B 110.8 . . ?
H8A C8 H8B 108.9 . . ?
C8 C9 C10 103.67(16) . . ?
C8 C9 H9A 111.0 . . ?
C10 C9 H9A 111.0 . . ?
C8 C9 H9B 111.0 . . ?
C10 C9 H9B 111.0 . . ?
H9A C9 H9B 109.0 . . ?
C11 C10 C9 105.12(15) . . ?
C11 C10 H10A 110.7 . . ?
C9 C10 H10A 110.7 . . ?
C11 C10 H10B 110.7 . . ?
C9 C10 H10B 110.7 . . ?
H10A C10 H10B 108.8 . . ?
O C11 C10 104.32(14) . . ?
O C11 H11A 110.9 . . ?
C10 C11 H11A 110.9 . . ?
O C11 H11B 110.9 . . ?
C10 C11 H11B 110.9 . . ?
H11A C11 H11B 108.9 . . ?

loop_
_geom_bond_atom_site_label_1
_geom_bond_atom_site_label_2
_geom_bond_distance
_geom_bond_site_symmetry_2
_geom_bond_publ_flag
Mg O 2.1043(12) . ?
Mg O 2.1043(12) 2 ?
Mg C1 2.1882(15) 2 ?
Mg C1 2.1882(15) . ?
Si1 C1 1.8454(16) . ?
Si1 C2 1.875(2) . ?
Si1 C4 1.878(2) . ?
Si1 C3 1.894(2) . ?
Si2 C1 1.8469(16) . ?
Si2 C7 1.872(2) . ?
Si2 C6 1.883(2) . ?
Si2 C5 1.884(2) . ?
C1 H1 1.0000 . ?
O C8 1.443(2) . ?
O C11 1.454(2) . ?
C2 H2A 0.9800 . ?
C2 H2B 0.9800 . ?
C2 H2C 0.9800 . ?
C3 H3A 0.9800 . ?
C3 H3B 0.9800 . ?
C3 H3C 0.9800 . ?
C4 H4A 0.9800 . ?
C4 H4B 0.9800 . ?
C4 H4C 0.9800 . ?
C5 H5A 0.9800 . ?
C5 H5B 0.9800 . ?
C5 H5C 0.9800 . ?
C6 H6A 0.9800 . ?
C6 H6B 0.9800 . ?
C6 H6C 0.9800 . ?
C7 H7A 0.9800 . ?
C7 H7B 0.9800 . ?
C7 H7C 0.9800 . ?
C8 C9 1.527(3) . ?
C8 H8A 0.9900 . ?
C8 H8B 0.9900 . ?
C9 C10 1.529(3) . ?
C9 H9A 0.9900 . ?
C9 H9B 0.9900 . ?
C10 C11 1.518(2) . ?
C10 H10A 0.9900 . ?
C10 H10B 0.9900 . ?
C11 H11A 0.9900 . ?
C11 H11B 0.9900 . ?
